data_7002080
loop_
_publ_author_name
'Schaub, Thomas'
'Backes, Marc'
'Plietzsch, Oliver'
'Radius, Udo'

_publ_section_title
;
 Facile C--S, S--H, and S--S bond cleavage using a nickel(0) NHC
 complex
;
_journal_issue 35
_journal_name_full 'Dalton Transactions'
_journal_page_first 7071
_journal_paper_doi 10.1039/b907124p
_journal_year 2009
_chemical_formula_sum 'C30 H46 N4 Ni S'
_chemical_formula_weight 553.48
_chemical_name_common (iPr2Im)2(SMe)(pTolyl)Ni(ii)
_chemical_name_systematic
;
(iPr2Im)2(SMe)(pTolyl)Ni(II)
;
_space_group_IT_number 2
_symmetry_cell_setting triclinic
_symmetry_space_group_name_Hall '-P 1'
_symmetry_space_group_name_H-M 'P -1'
_atom_sites_solution_hydrogens geom
_atom_sites_solution_primary direct
_atom_sites_solution_secondary difmap
_audit_creation_method SHELXL-97
_cell_angle_alpha 95.19(3)
_cell_angle_beta 99.35(3)
_cell_angle_gamma 107.21(3)
_cell_formula_units_Z 2
_cell_length_a 8.9551(18)
_cell_length_b 9.5880(19)
_cell_length_c 19.095(4)
_cell_measurement_reflns_used 8000
_cell_measurement_temperature 203(2)
_cell_measurement_theta_max 25.75
_cell_measurement_theta_min 2.40
_cell_volume 1528.5(6)
_computing_cell_refinement 'STOE X-AREA'
_computing_data_collection 'STOE X-AREA'
_computing_data_reduction 'STOE X-RED'
_computing_molecular_graphics 'SHELXL-97 (Sheldrick, 1997)'
_computing_publication_material 'SHELXL-97 (Sheldrick, 1997)'
_computing_structure_refinement 'SHELXL-97 (Sheldrick, 1997)'
_computing_structure_solution 'SHELXS-97 (Sheldrick, 1990)'
_diffrn_ambient_temperature 203(2)
_diffrn_measured_fraction_theta_full 0.917
_diffrn_measured_fraction_theta_max 0.917
_diffrn_measurement_device_type 'STOE IPDS 1'
_diffrn_measurement_method rotation
_diffrn_radiation_monochromator graphite
_diffrn_radiation_source 'fine-focus sealed tube'
_diffrn_radiation_type MoK\a
_diffrn_radiation_wavelength 0.71073
_diffrn_reflns_av_R_equivalents 0.0767
_diffrn_reflns_av_sigmaI/netI 0.0856
_diffrn_reflns_limit_h_max 10
_diffrn_reflns_limit_h_min -10
_diffrn_reflns_limit_k_max 11
_diffrn_reflns_limit_k_min -11
_diffrn_reflns_limit_l_max 23
_diffrn_reflns_limit_l_min -23
_diffrn_reflns_number 11091
_diffrn_reflns_theta_full 25.89
_diffrn_reflns_theta_max 25.89
_diffrn_reflns_theta_min 2.25
_exptl_absorpt_coefficient_mu 0.727
_exptl_absorpt_correction_T_max 0.8922
_exptl_absorpt_correction_T_min 0.7633
_exptl_absorpt_correction_type numerical
_exptl_crystal_colour yellow
_exptl_crystal_density_diffrn 1.202
_exptl_crystal_density_method 'not measured'
_exptl_crystal_description plate
_exptl_crystal_F_000 596
_exptl_crystal_size_max 0.5
_exptl_crystal_size_mid 0.4
_exptl_crystal_size_min 0.2
_refine_diff_density_max 0.860
_refine_diff_density_min -0.457
_refine_diff_density_rms 0.090
_refine_ls_extinction_method none
_refine_ls_goodness_of_fit_ref 1.153
_refine_ls_hydrogen_treatment constr
_refine_ls_matrix_type full
_refine_ls_number_parameters 325
_refine_ls_number_reflns 5449
_refine_ls_number_restraints 0
_refine_ls_restrained_S_all 1.153
_refine_ls_R_factor_all 0.1002
_refine_ls_R_factor_gt 0.0687
_refine_ls_shift/su_max 0.068
_refine_ls_shift/su_mean 0.043
_refine_ls_structure_factor_coef Fsqd
_refine_ls_weighting_details 'calc w=1/[\s^2^(Fo^2^)+(0.0529P)^2^+4.8569P] where P=(Fo^2^+2Fc^2^)/3'
_refine_ls_weighting_scheme calc
_refine_ls_wR_factor_gt 0.1800
_refine_ls_wR_factor_ref 0.1942
_reflns_number_gt 3909
_reflns_number_total 5449
_reflns_threshold_expression >2sigma(I)
_cod_data_source_file b907124p.txt
_cod_data_source_block compound2
_cod_original_cell_volume 1528.6(5)
_cod_original_sg_symbol_H-M P-1
_cod_database_code 7002080

loop_
_symmetry_equiv_pos_as_xyz
'x, y, z'
'-x, -y, -z'

loop_
_atom_site_label
_atom_site_type_symbol
_atom_site_fract_x
_atom_site_fract_y
_atom_site_fract_z
_atom_site_U_iso_or_equiv
_atom_site_adp_type
_atom_site_occupancy
_atom_site_symmetry_multiplicity
_atom_site_calc_flag
_atom_site_refinement_flags
_atom_site_disorder_assembly
_atom_site_disorder_group
S1 S 0.7781(2) 1.08954(16) 0.77724(10) 0.0481(5) Uani 1 1 d . . .
Ni1 Ni 0.55236(9) 0.90265(7) 0.73591(4) 0.0262(2) Uani 1 1 d . . .
N1 N 0.7654(6) 0.7354(5) 0.7053(2) 0.0320(11) Uani 1 1 d . . .
N2 N 0.7139(6) 0.7188(5) 0.8099(2) 0.0326(11) Uani 1 1 d . . .
N3 N 0.3935(6) 1.1047(5) 0.6750(2) 0.0340(11) Uani 1 1 d . . .
N4 N 0.3474(6) 1.0648(5) 0.7783(2) 0.0364(11) Uani 1 1 d . . .
C1 C 0.6809(6) 0.7784(5) 0.7501(3) 0.0293(12) Uani 1 1 d . . .
C2 C 0.8503(8) 0.6499(6) 0.7370(3) 0.0451(16) Uani 1 1 d . . .
H2A H 0.9173 0.6067 0.7162 0.054 Uiso 1 1 calc R . .
C3 C 0.8188(8) 0.6408(6) 0.8020(3) 0.0440(16) Uani 1 1 d . . .
H3A H 0.8601 0.5906 0.8364 0.053 Uiso 1 1 calc R . .
C4 C 0.6550(8) 0.7425(6) 0.8759(3) 0.0433(15) Uani 1 1 d . . .
H4A H 0.5696 0.7876 0.8642 0.052 Uiso 1 1 calc R . .
C5 C 0.7868(9) 0.8520(8) 0.9324(3) 0.059(2) Uani 1 1 d . . .
H5A H 0.8274 0.9431 0.9133 0.088 Uiso 1 1 calc R . .
H5B H 0.8725 0.8108 0.9453 0.088 Uiso 1 1 calc R . .
H5C H 0.7448 0.8719 0.9746 0.088 Uiso 1 1 calc R . .
C6 C 0.5807(10) 0.5966(8) 0.9012(4) 0.066(2) Uani 1 1 d . . .
H6A H 0.4964 0.5327 0.8631 0.099 Uiso 1 1 calc R . .
H6B H 0.5366 0.6144 0.9430 0.099 Uiso 1 1 calc R . .
H6C H 0.6617 0.5497 0.9135 0.099 Uiso 1 1 calc R . .
C7 C 0.7745(8) 0.7793(6) 0.6341(3) 0.0404(14) Uani 1 1 d . . .
H7A H 0.7019 0.8389 0.6247 0.048 Uiso 1 1 calc R . .
C8 C 0.7136(11) 0.6429(8) 0.5771(4) 0.065(2) Uani 1 1 d . . .
H8A H 0.6063 0.5862 0.5805 0.097 Uiso 1 1 calc R . .
H8B H 0.7831 0.5826 0.5845 0.097 Uiso 1 1 calc R . .
H8C H 0.7127 0.6729 0.5299 0.097 Uiso 1 1 calc R . .
C9 C 0.9414(9) 0.8770(10) 0.6338(5) 0.071(2) Uani 1 1 d . . .
H9A H 0.9712 0.9615 0.6711 0.107 Uiso 1 1 calc R . .
H9B H 0.9446 0.9106 0.5875 0.107 Uiso 1 1 calc R . .
H9C H 1.0155 0.8215 0.6426 0.107 Uiso 1 1 calc R . .
C10 C 0.4220(7) 1.0250(5) 0.7272(3) 0.0308(12) Uani 1 1 d . . .
C11 C 0.3071(8) 1.1949(7) 0.6937(4) 0.0461(16) Uani 1 1 d . . .
H11A H 0.2751 1.2612 0.6661 0.055 Uiso 1 1 calc R . .
C12 C 0.2776(8) 1.1704(7) 0.7582(4) 0.0479(17) Uani 1 1 d . . .
H12A H 0.2208 1.2157 0.7849 0.058 Uiso 1 1 calc R . .
C13 C 0.3460(9) 1.0080(7) 0.8477(3) 0.0443(16) Uani 1 1 d . . .
H13A H 0.3791 0.9184 0.8435 0.053 Uiso 1 1 calc R . .
C14 C 0.4683(10) 1.1199(10) 0.9063(4) 0.076(3) Uani 1 1 d . . .
H14A H 0.5721 1.1438 0.8931 0.114 Uiso 1 1 calc R . .
H14B H 0.4731 1.0788 0.9509 0.114 Uiso 1 1 calc R . .
H14C H 0.4381 1.2087 0.9125 0.114 Uiso 1 1 calc R . .
C15 C 0.1829(11) 0.9636(10) 0.8642(4) 0.074(2) Uani 1 1 d . . .
H15A H 0.1100 0.8913 0.8253 0.112 Uiso 1 1 calc R . .
H15B H 0.1476 1.0497 0.8697 0.112 Uiso 1 1 calc R . .
H15C H 0.1851 0.9211 0.9084 0.112 Uiso 1 1 calc R . .
C16 C 0.4448(8) 1.0954(7) 0.6055(3) 0.0419(15) Uani 1 1 d . . .
H16A H 0.5187 1.0361 0.6080 0.050 Uiso 1 1 calc R . .
C17 C 0.5332(10) 1.2484(8) 0.5909(4) 0.067(2) Uani 1 1 d . . .
H17A H 0.6244 1.2950 0.6296 0.100 Uiso 1 1 calc R . .
H17B H 0.4622 1.3078 0.5878 0.100 Uiso 1 1 calc R . .
H17C H 0.5695 1.2398 0.5460 0.100 Uiso 1 1 calc R . .
C18 C 0.3015(9) 1.0179(8) 0.5455(4) 0.0550(18) Uani 1 1 d . . .
H18A H 0.2485 0.9201 0.5556 0.082 Uiso 1 1 calc R . .
H18B H 0.3369 1.0097 0.5004 0.082 Uiso 1 1 calc R . .
H18C H 0.2277 1.0746 0.5423 0.082 Uiso 1 1 calc R . .
C19 C 0.7540(8) 1.2704(6) 0.7811(4) 0.0481(17) Uani 1 1 d . . .
H19A H 0.8566 1.3450 0.7995 0.072 Uiso 1 1 calc R . .
H19B H 0.6809 1.2778 0.8125 0.072 Uiso 1 1 calc R . .
H19C H 0.7115 1.2854 0.7333 0.072 Uiso 1 1 calc R . .
C20 C 0.3729(7) 0.7279(6) 0.6964(3) 0.0327(13) Uani 1 1 d . . .
C21 C 0.2834(7) 0.6317(6) 0.7360(3) 0.0341(13) Uani 1 1 d . . .
H21A H 0.3075 0.6551 0.7863 0.041 Uiso 1 1 calc R . .
C22 C 0.1591(7) 0.5017(6) 0.7047(4) 0.0413(15) Uani 1 1 d . . .
H22A H 0.1031 0.4426 0.7347 0.050 Uiso 1 1 calc R . .
C23 C 0.1166(7) 0.4581(6) 0.6317(4) 0.0418(16) Uani 1 1 d . . .
C24 C 0.2049(8) 0.5519(6) 0.5910(3) 0.0428(15) Uani 1 1 d . . .
H24A H 0.1811 0.5283 0.5407 0.051 Uiso 1 1 calc R . .
C25 C 0.3283(7) 0.6808(6) 0.6234(3) 0.0384(14) Uani 1 1 d . . .
H25A H 0.3848 0.7392 0.5934 0.046 Uiso 1 1 calc R . .
C26 C -0.0169(8) 0.3176(7) 0.5974(4) 0.063(2) Uani 1 1 d . . .
H26A H -0.0626 0.2674 0.6345 0.095 Uiso 1 1 calc R . .
H26B H 0.0253 0.2534 0.5699 0.095 Uiso 1 1 calc R . .
H26C H -0.0988 0.3421 0.5658 0.095 Uiso 1 1 calc R . .
C32 C 0.0772(15) 0.6340(17) 0.0175(8) 0.103(4) Uani 1 1 d . . .
C30 C -0.1284(16) 0.556(2) 0.0795(7) 0.144(6) Uani 1 1 d . . .
H30A H -0.2116 0.6031 0.0695 0.172 Uiso 1 1 calc R . .
H30B H -0.0906 0.5614 0.1311 0.172 Uiso 1 1 calc R . .
C31 C -0.026(2) 0.588(3) 0.0454(8) 0.173(10) Uani 1 1 d . . .
H31A H -0.0989 0.6140 0.0078 0.208 Uiso 1 1 calc R . .
C33 C 0.169(2) 0.616(2) -0.0290(12) 0.190(10) Uani 1 1 d . . .
H33A H 0.2433 0.5926 0.0089 0.228 Uiso 1 1 calc R . .

loop_
_atom_site_aniso_label
_atom_site_aniso_U_11
_atom_site_aniso_U_22
_atom_site_aniso_U_33
_atom_site_aniso_U_23
_atom_site_aniso_U_13
_atom_site_aniso_U_12
S1 0.0401(9) 0.0258(7) 0.0725(11) 0.0004(7) 0.0003(8) 0.0096(6)
Ni1 0.0316(4) 0.0193(3) 0.0305(4) 0.0033(2) 0.0056(3) 0.0128(3)
N1 0.037(3) 0.030(2) 0.035(2) 0.0035(19) 0.008(2) 0.020(2)
N2 0.044(3) 0.028(2) 0.030(2) 0.0069(18) 0.006(2) 0.019(2)
N3 0.040(3) 0.031(2) 0.036(3) 0.009(2) 0.006(2) 0.018(2)
N4 0.048(3) 0.036(3) 0.031(2) 0.001(2) 0.008(2) 0.023(2)
C1 0.032(3) 0.019(2) 0.035(3) 0.001(2) 0.005(3) 0.006(2)
C2 0.051(4) 0.041(3) 0.053(4) 0.004(3) 0.002(3) 0.035(3)
C3 0.060(4) 0.037(3) 0.045(4) 0.013(3) 0.006(3) 0.030(3)
C4 0.055(4) 0.041(3) 0.037(3) 0.012(3) 0.008(3) 0.019(3)
C5 0.070(5) 0.059(4) 0.036(3) -0.003(3) 0.000(3) 0.012(4)
C6 0.069(5) 0.063(5) 0.069(5) 0.035(4) 0.017(4) 0.015(4)
C7 0.048(4) 0.042(3) 0.036(3) 0.002(3) 0.010(3) 0.022(3)
C8 0.105(7) 0.056(4) 0.040(4) -0.002(3) 0.012(4) 0.039(4)
C9 0.050(5) 0.095(6) 0.070(5) 0.029(5) 0.028(4) 0.012(4)
C10 0.036(3) 0.025(3) 0.032(3) 0.000(2) 0.003(3) 0.013(2)
C11 0.055(4) 0.037(3) 0.055(4) 0.008(3) 0.005(3) 0.030(3)
C12 0.054(4) 0.050(4) 0.056(4) 0.003(3) 0.015(3) 0.038(3)
C13 0.066(5) 0.044(3) 0.034(3) 0.005(3) 0.019(3) 0.031(3)
C14 0.068(6) 0.112(7) 0.039(4) 0.020(4) 0.009(4) 0.014(5)
C15 0.078(6) 0.078(5) 0.056(5) 0.008(4) 0.028(4) 0.001(5)
C16 0.046(4) 0.044(3) 0.040(3) 0.015(3) 0.007(3) 0.019(3)
C17 0.066(5) 0.066(5) 0.062(5) 0.034(4) 0.014(4) 0.004(4)
C18 0.061(5) 0.061(4) 0.044(4) 0.004(3) 0.010(3) 0.021(4)
C19 0.056(4) 0.023(3) 0.058(4) 0.002(3) 0.002(3) 0.007(3)
C20 0.039(3) 0.034(3) 0.034(3) -0.001(2) 0.003(3) 0.028(3)
C21 0.038(3) 0.033(3) 0.034(3) 0.006(2) 0.008(3) 0.015(2)
C22 0.036(3) 0.027(3) 0.062(4) 0.009(3) 0.009(3) 0.012(2)
C23 0.034(3) 0.030(3) 0.057(4) -0.006(3) -0.009(3) 0.016(3)
C24 0.051(4) 0.037(3) 0.036(3) -0.008(3) -0.003(3) 0.017(3)
C25 0.038(3) 0.028(3) 0.046(3) -0.001(2) 0.009(3) 0.007(2)
C26 0.048(4) 0.036(3) 0.086(5) -0.008(3) -0.019(4) 0.006(3)
C32 0.060(7) 0.140(11) 0.104(10) 0.047(9) 0.000(7) 0.024(7)
C30 0.081(9) 0.231(19) 0.099(9) 0.054(11) -0.020(8) 0.032(10)
C31 0.091(10) 0.35(3) 0.141(13) 0.160(17) 0.036(10) 0.111(14)
C33 0.18(2) 0.139(14) 0.194(19) 0.031(14) -0.101(16) 0.040(14)

loop_
_atom_type_symbol
_atom_type_description
_atom_type_scat_dispersion_real
_atom_type_scat_dispersion_imag
_atom_type_scat_source
C C 0.0033 0.0016 'International Tables Vol C Tables 4.2.6.8 and 6.1.1.4'
H H 0.0000 0.0000 'International Tables Vol C Tables 4.2.6.8 and 6.1.1.4'
N N 0.0061 0.0033 'International Tables Vol C Tables 4.2.6.8 and 6.1.1.4'
S S 0.1246 0.1234 'International Tables Vol C Tables 4.2.6.8 and 6.1.1.4'
Ni Ni 0.3393 1.1124 'International Tables Vol C Tables 4.2.6.8 and 6.1.1.4'

loop_
_geom_angle_atom_site_label_1
_geom_angle_atom_site_label_2
_geom_angle_atom_site_label_3
_geom_angle
_geom_angle_site_symmetry_1
_geom_angle_site_symmetry_3
_geom_angle_publ_flag
C19 S1 Ni1 114.5(2) . . ?
C10 Ni1 C1 176.6(2) . . ?
C10 Ni1 C20 91.8(2) . . ?
C1 Ni1 C20 88.2(2) . . ?
C10 Ni1 S1 94.42(17) . . ?
C1 Ni1 S1 85.75(16) . . ?
C20 Ni1 S1 173.16(16) . . ?
C1 N1 C2 110.8(5) . . ?
C1 N1 C7 124.9(4) . . ?
C2 N1 C7 124.2(5) . . ?
C1 N2 C3 110.7(5) . . ?
C1 N2 C4 124.5(5) . . ?
C3 N2 C4 124.7(5) . . ?
C10 N3 C11 111.6(5) . . ?
C10 N3 C16 124.7(5) . . ?
C11 N3 C16 123.7(5) . . ?
C10 N4 C12 111.1(5) . . ?
C10 N4 C13 124.6(5) . . ?
C12 N4 C13 124.2(5) . . ?
N1 C1 N2 104.5(4) . . ?
N1 C1 Ni1 128.4(4) . . ?
N2 C1 Ni1 127.0(4) . . ?
C3 C2 N1 106.8(6) . . ?
C2 C3 N2 107.2(5) . . ?
N2 C4 C5 110.2(5) . . ?
N2 C4 C6 110.9(5) . . ?
C5 C4 C6 113.6(6) . . ?
N1 C7 C9 110.0(5) . . ?
N1 C7 C8 109.9(5) . . ?
C9 C7 C8 114.3(6) . . ?
N3 C10 N4 103.8(4) . . ?
N3 C10 Ni1 130.1(4) . . ?
N4 C10 Ni1 125.8(4) . . ?
C12 C11 N3 107.0(5) . . ?
C11 C12 N4 106.5(5) . . ?
N4 C13 C15 111.7(6) . . ?
N4 C13 C14 109.8(5) . . ?
C15 C13 C14 113.0(6) . . ?
N3 C16 C17 110.6(5) . . ?
N3 C16 C18 110.2(5) . . ?
C17 C16 C18 111.1(5) . . ?
C25 C20 C21 112.9(5) . . ?
C25 C20 Ni1 121.2(5) . . ?
C21 C20 Ni1 125.7(4) . . ?
C20 C21 C22 123.5(5) . . ?
C23 C22 C21 122.2(6) . . ?
C22 C23 C24 115.4(5) . . ?
C22 C23 C26 122.6(7) . . ?
C24 C23 C26 122.0(6) . . ?
C23 C24 C25 121.4(6) . . ?
C20 C25 C24 124.6(6) . . ?
C31 C32 C33 151(2) . . ?
C31 C30 C33 81.5(18) . 2_565 ?
C32 C31 C30 172(3) . . ?
C32 C31 C33 126(2) . 2_565 ?
C30 C31 C33 61.4(16) . 2_565 ?
C32 C33 C30 120.0(17) . 2_565 ?
C32 C33 C31 82.9(15) . 2_565 ?
C30 C33 C31 37.1(7) 2_565 2_565 ?

loop_
_geom_bond_atom_site_label_1
_geom_bond_atom_site_label_2
_geom_bond_distance
_geom_bond_site_symmetry_2
_geom_bond_publ_flag
S1 C19 1.806(6) . ?
S1 Ni1 2.2370(19) . ?
Ni1 C10 1.885(5) . ?
Ni1 C1 1.893(5) . ?
Ni1 C20 1.934(6) . ?
N1 C1 1.344(7) . ?
N1 C2 1.388(7) . ?
N1 C7 1.467(7) . ?
N2 C1 1.351(7) . ?
N2 C3 1.381(7) . ?
N2 C4 1.467(8) . ?
N3 C10 1.345(7) . ?
N3 C11 1.381(7) . ?
N3 C16 1.476(8) . ?
N4 C10 1.356(7) . ?
N4 C12 1.390(7) . ?
N4 C13 1.478(7) . ?
C2 C3 1.322(9) . ?
C4 C5 1.519(9) . ?
C4 C6 1.519(9) . ?
C7 C9 1.512(10) . ?
C7 C8 1.524(8) . ?
C11 C12 1.326(9) . ?
C13 C15 1.489(11) . ?
C13 C14 1.514(10) . ?
C16 C17 1.522(9) . ?
C16 C18 1.522(9) . ?
C20 C25 1.380(8) . ?
C20 C21 1.398(8) . ?
C21 C22 1.406(8) . ?
C22 C23 1.376(9) . ?
C23 C24 1.394(9) . ?
C23 C26 1.519(8) . ?
C24 C25 1.402(8) . ?
C32 C31 1.134(16) . ?
C32 C33 1.33(3) . ?
C30 C31 1.195(19) . ?
C30 C33 1.74(2) 2_565 ?
C31 C33 1.96(3) 2_565 ?
C33 C30 1.74(2) 2_565 ?
C33 C31 1.96(3) 2_565 ?
